data_4114911
loop_
_publ_author_name
'Xiqu Wang'
'Lumei Liu'
'Allan J. Jacobson'

_publ_contact_author_address
;
Department of Chemistry    
University of Houston,
Houston, TX 77204-5003
;
_publ_contact_author_email ' ajjcob@uh.edu '
_publ_contact_author_fax ' 713 743 2787 '
_publ_contact_author_name
;
Prof. Allan J. Jacobson
;
_publ_contact_author_phone ' 713 743 2785 '
_publ_section_title
;
 Open-Framework and Microporous Vanadium Silicates
;
_journal_name_full 'Journal of the American Chemical Society'
_journal_page_first 7812
_journal_page_last 7820
_journal_paper_doi 10.1021/ja020354l
_journal_volume 124
_journal_year 2002
_chemical_formula_sum 'H3.2 O18.6 Rb2 Si6 V2'
_chemical_formula_weight 742.19
_chemical_name_systematic
;
 ?
;
_space_group_IT_number 36
_symmetry_cell_setting orthorhombic
_symmetry_space_group_name_Hall 'C 2c -2'
_symmetry_space_group_name_H-M 'C m c 21'
_atom_sites_solution_hydrogens IGNORED
_atom_sites_solution_primary direct
_atom_sites_solution_secondary difmap
_audit_creation_method SHELXL-97
_cell_angle_alpha 90.00
_cell_angle_beta 90.00
_cell_angle_gamma 90.00
_cell_formula_units_Z 4
_cell_length_a 15.614(9)
_cell_length_b 8.360(5)
_cell_length_c 13.142(8)
_cell_measurement_temperature 293(2)
_cell_volume 1715.5(18)
_computing_cell_refinement SAINT
_computing_data_collection SMART
_computing_data_reduction SAINT
_computing_structure_refinement 'SHELXL-97 (Sheldrick, 1997)'
_computing_structure_solution SHELXTL
_diffrn_ambient_temperature 293(2)
_diffrn_measured_fraction_theta_full 0.940
_diffrn_measured_fraction_theta_max 0.940
_diffrn_measurement_device_type 'SIEMENS SMART/CCD'
_diffrn_measurement_method 'NARROW FRAME, 0.3w'
_diffrn_radiation_monochromator graphite
_diffrn_radiation_source 'fine-focus sealed tube'
_diffrn_radiation_type MoK\a
_diffrn_radiation_wavelength 0.71073
_diffrn_reflns_av_R_equivalents 0.1343
_diffrn_reflns_av_sigmaI/netI 0.1567
_diffrn_reflns_limit_h_max 20
_diffrn_reflns_limit_h_min -19
_diffrn_reflns_limit_k_max 11
_diffrn_reflns_limit_k_min -11
_diffrn_reflns_limit_l_max 12
_diffrn_reflns_limit_l_min -16
_diffrn_reflns_number 5211
_diffrn_reflns_theta_full 28.48
_diffrn_reflns_theta_max 28.48
_diffrn_reflns_theta_min 2.61
_exptl_absorpt_coefficient_mu 7.243
_exptl_absorpt_correction_T_max 1.0000
_exptl_absorpt_correction_T_min 0.5156
_exptl_absorpt_correction_type 'multi-scan (SADABS)'
_exptl_crystal_colour SKY_BLUE
_exptl_crystal_density_diffrn 2.873
_exptl_crystal_description PLATE
_exptl_crystal_F_000 1424
_exptl_crystal_size_max 0.12
_exptl_crystal_size_mid 0.08
_exptl_crystal_size_min 0.03
_refine_diff_density_max 1.672
_refine_diff_density_min -1.748
_refine_diff_density_rms 0.314
_refine_ls_abs_structure_details 'Flack H D (1983), Acta Cryst. A39, 876-881'
_refine_ls_abs_structure_Flack 0.69(3)
_refine_ls_extinction_expression Fc^*^=kFc[1+0.001xFc^2^\l^3^/sin(2\q)]^-1/4^
_refine_ls_goodness_of_fit_ref 0.933
_refine_ls_hydrogen_treatment NA
_refine_ls_matrix_type full
_refine_ls_number_parameters 102
_refine_ls_number_reflns 1659
_refine_ls_number_restraints 2
_refine_ls_restrained_S_all 0.932
_refine_ls_R_factor_all 0.1454
_refine_ls_R_factor_gt 0.0781
_refine_ls_shift/su_max 2.332
_refine_ls_shift/su_mean 0.023
_refine_ls_structure_factor_coef Fsqd
_refine_ls_weighting_details 'calc w=1/[\s^2^(Fo^2^)+(0.1134P)^2^+0.0000P] where P=(Fo^2^+2Fc^2^)/3'
_refine_ls_weighting_scheme calc
_refine_ls_wR_factor_gt 0.1709
_refine_ls_wR_factor_ref 0.1975
_reflns_number_gt 953
_reflns_number_total 1659
_reflns_threshold_expression >2sigma(I)
_cod_data_source_file ja020354l_02.cif
_cod_data_source_block VSH-3Rb
_cod_original_cell_volume 1715.6(17)
_cod_original_formula_sum 'H3.20 O18.60 Rb2 Si6 V2'
_cod_database_code 4114911

loop_
_symmetry_equiv_pos_as_xyz
'x, y, z'
'-x, -y, z+1/2'
'x, -y, z+1/2'
'-x, y, z'
'x+1/2, y+1/2, z'
'-x+1/2, -y+1/2, z+1/2'
'x+1/2, -y+1/2, z+1/2'
'-x+1/2, y+1/2, z'

loop_
_atom_site_label
_atom_site_type_symbol
_atom_site_fract_x
_atom_site_fract_y
_atom_site_fract_z
_atom_site_U_iso_or_equiv
_atom_site_adp_type
_atom_site_occupancy
_atom_site_symmetry_multiplicity
_atom_site_calc_flag
_atom_site_refinement_flags
Rb Rb 0.32054(11) 0.1806(2) 0.4995(2) 0.0423(6) Uani 1 1 d .
V V 0.09935(14) 0.2109(3) 0.53006(19) 0.0145(6) Uani 1 1 d .
Si1 Si 0.3337(3) 0.2599(6) 0.7995(4) 0.0205(11) Uani 1 1 d .
Si2 Si 0.0000 0.2694(8) 0.7517(5) 0.0162(14) Uani 1 2 d S
Si3 Si 0.3314(3) 0.0767(5) 0.2198(4) 0.0206(11) Uani 1 1 d .
Si4 Si 0.0000 0.0761(7) 0.3276(5) 0.0163(14) Uani 1 2 d S
O1 O 0.0000 0.1176(19) 0.8288(12) 0.022(4) Uiso 1 2 d S
O2 O 0.1667(7) 0.3589(14) 0.6069(9) 0.022(3) Uiso 1 1 d .
O3 O 0.1432(7) 0.0413(13) 0.5497(8) 0.025(3) Uiso 1 1 d .
O4 O 0.3415(7) 0.2023(14) 0.9114(8) 0.019(3) Uiso 1 1 d .
O5 O 0.3277(7) -0.1184(14) 0.2213(9) 0.020(3) Uiso 1 1 d .
O6 O 0.0000 0.1401(18) 0.4419(12) 0.019(4) Uiso 1 2 d S
O7 O 0.0000 0.2202(18) 0.6319(10) 0.013(3) Uiso 1 2 d S
O8 O 0.4166(8) 0.1307(17) 0.2827(9) 0.027(3) Uiso 1 1 d .
O9 O 0.2524(10) 0.1362(17) 0.2859(10) 0.044(4) Uiso 1 1 d .
O10 O 0.0857(8) 0.1289(18) 0.2672(10) 0.036(4) Uiso 1 1 d .
O11W O 0.0000 0.460(2) 0.4859(16) 0.012(5) Uani 0.70(3) 2 d SP
O12W O 0.5000 0.269(2) 0.5563(13) 0.028(5) Uani 0.90(3) 2 d SP

loop_
_atom_site_aniso_label
_atom_site_aniso_U_11
_atom_site_aniso_U_22
_atom_site_aniso_U_33
_atom_site_aniso_U_23
_atom_site_aniso_U_13
_atom_site_aniso_U_12
Rb 0.0240(8) 0.0384(11) 0.0643(14) 0.0183(11) -0.0004(10) 0.0045(9)
V 0.0138(13) 0.0052(11) 0.0245(15) -0.0027(11) -0.0011(12) 0.0009(10)
Si1 0.023(2) 0.008(2) 0.031(3) -0.004(2) -0.011(2) 0.000(2)
Si2 0.024(4) 0.003(3) 0.022(3) 0.000(3) 0.000 0.000
Si3 0.025(2) 0.004(2) 0.032(3) 0.002(2) 0.012(2) 0.000(2)
Si4 0.027(4) 0.003(3) 0.018(4) -0.004(3) 0.000 0.000
O11W 0.010(10) 0.010(11) 0.014(11) 0.000(9) 0.000 0.000
O12W 0.039(12) 0.026(11) 0.018(11) -0.009(9) 0.000 0.000

loop_
_atom_type_symbol
_atom_type_description
_atom_type_scat_dispersion_real
_atom_type_scat_dispersion_imag
_atom_type_scat_source
O O 0.0106 0.0060 'International Tables Vol C Tables 4.2.6.8 and 6.1.1.4'
Si Si 0.0817 0.0704 'International Tables Vol C Tables 4.2.6.8 and 6.1.1.4'
V V 0.3005 0.5294 'International Tables Vol C Tables 4.2.6.8 and 6.1.1.4'
Rb Rb -0.9393 2.9676 'International Tables Vol C Tables 4.2.6.8 and 6.1.1.4'
H H 0.0000 0.0000 'International Tables Vol C Tables 4.2.6.8 and 6.1.1.4'

loop_
_geom_angle_atom_site_label_1
_geom_angle_atom_site_label_2
_geom_angle_atom_site_label_3
_geom_angle
_geom_angle_site_symmetry_1
_geom_angle_site_symmetry_3
O4 Rb O5 118.4(3) 6_554 3
O4 Rb O12W 145.0(4) 6_554 .
O5 Rb O12W 76.3(4) 3 .
O4 Rb O9 51.3(4) 6_554 .
O5 Rb O9 154.8(4) 3 .
O12W Rb O9 126.2(5) . .
O4 Rb O2 122.1(3) 6_554 8_545
O5 Rb O2 52.1(3) 3 8_545
O12W Rb O2 92.4(4) . 8_545
O9 Rb O2 110.2(4) . 8_545
O4 Rb O3 55.8(3) 6_554 .
O5 Rb O3 75.9(3) 3 .
O12W Rb O3 152.0(4) . .
O9 Rb O3 80.5(4) . .
O2 Rb O3 68.0(3) 8_545 .
O4 Rb O3 85.3(3) 6_554 8
O5 Rb O3 87.4(3) 3 8
O12W Rb O3 62.7(4) . 8
O9 Rb O3 112.1(3) . 8
O2 Rb O3 137.7(3) 8_545 8
O3 Rb O3 118.8(3) . 8
O4 Rb O2 50.7(3) 6_554 .
O5 Rb O2 70.8(3) 3 .
O12W Rb O2 118.9(4) . .
O9 Rb O2 101.8(4) . .
O2 Rb O2 105.0(3) 8_545 .
O3 Rb O2 53.0(3) . .
O3 Rb O2 65.8(3) 8 .
O4 Rb O8 95.4(3) 6_554 .
O5 Rb O8 145.4(3) 3 .
O12W Rb O8 79.5(4) . .
O9 Rb O8 48.1(4) . .
O2 Rb O8 105.3(3) 8_545 .
O3 Rb O8 123.8(3) . .
O3 Rb O8 103.0(3) 8 .
O2 Rb O8 143.5(3) . .
O4 Rb O11W 151.3(4) 6_554 5_545
O5 Rb O11W 85.7(4) 3 5_545
O12W Rb O11W 50.8(4) . 5_545
O9 Rb O11W 100.2(5) . 5_545
O2 Rb O11W 59.0(4) 8_545 5_545
O3 Rb O11W 123.6(4) . 5_545
O3 Rb O11W 112.9(3) 8 5_545
O2 Rb O11W 156.5(4) . 5_545
O8 Rb O11W 59.8(4) . 5_545
O4 Rb O4 105.1(3) 6_554 3_554
O5 Rb O4 99.5(3) 3 3_554
O12W Rb O4 103.1(4) . 3_554
O9 Rb O4 66.7(3) . 3_554
O2 Rb O4 47.4(3) 8_545 3_554
O3 Rb O4 78.7(3) . 3_554
O3 Rb O4 162.4(3) 8 3_554
O2 Rb O4 131.7(3) . 3_554
O8 Rb O4 62.5(3) . 3_554
O11W Rb O4 52.3(3) 5_545 3_554
O4 Rb V 34.0(2) 6_554 .
O5 Rb V 86.4(2) 3 .
O12W Rb V 151.7(3) . .
O9 Rb V 76.5(3) . .
O2 Rb V 94.3(2) 8_545 .
O3 Rb V 27.2(2) . .
O3 Rb V 94.9(2) 8 .
O2 Rb V 33.0(2) . .
O8 Rb V 124.6(2) . .
O11W Rb V 150.7(3) 5_545 .
O4 Rb V 101.65(19) 3_554 .
O3 V O2 104.7(5) . .
O3 V O4 104.8(5) . 6_554
O2 V O4 85.5(4) . 6_554
O3 V O6 99.3(6) . .
O2 V O6 155.9(6) . .
O4 V O6 90.8(5) 6_554 .
O3 V O7 104.6(6) . .
O2 V O7 92.7(5) . .
O4 V O7 149.9(6) 6_554 .
O6 V O7 78.8(5) . .
O3 V V 115.4(4) . 4
O2 V V 123.4(3) . 4
O4 V V 118.2(3) 6_554 4
O6 V V 40.0(3) . 4
O7 V V 40.8(3) . 4
O3 V Rb 61.9(4) . .
O2 V Rb 64.1(3) . .
O4 V Rb 57.7(3) 6_554 .
O6 V Rb 132.2(4) . .
O7 V Rb 145.8(3) . .
V V Rb 172.16(6) 4 .
O3 V Rb 136.8(4) . 8
O2 V Rb 43.3(4) . 8
O4 V Rb 55.1(3) 6_554 8
O6 V Rb 117.0(4) . 8
O7 V Rb 104.8(4) . 8
V V Rb 107.58(4) 4 8
Rb V Rb 76.03(6) . 8
O4 Si1 O5 113.0(7) . 3
O4 Si1 O9 109.8(7) . 6
O5 Si1 O9 106.5(7) 3 6
O4 Si1 O10 111.4(7) . 6
O5 Si1 O10 107.9(7) 3 6
O9 Si1 O10 108.0(8) 6 6
O4 Si1 Rb 53.4(4) . 6
O5 Si1 Rb 122.8(5) 3 6
O9 Si1 Rb 56.5(5) 6 6
O10 Si1 Rb 129.2(6) 6 6
O4 Si1 Rb 152.4(5) . .
O5 Si1 Rb 39.4(4) 3 .
O9 Si1 Rb 86.4(5) 6 .
O10 Si1 Rb 82.9(5) 6 .
Rb Si1 Rb 135.05(13) 6 .
O8 Si2 O8 109.0(10) 6 7_455
O8 Si2 O1 104.4(6) 6 .
O8 Si2 O1 104.4(6) 7_455 .
O8 Si2 O7 112.2(5) 6 .
O8 Si2 O7 112.2(5) 7_455 .
O1 Si2 O7 113.9(8) . .
O2 Si3 O9 114.9(7) 6_554 .
O2 Si3 O8 111.5(6) 6_554 .
O9 Si3 O8 105.7(7) . .
O2 Si3 O5 110.7(7) 6_554 .
O9 Si3 O5 106.1(7) . .
O8 Si3 O5 107.5(7) . .
O2 Si3 Rb 56.7(5) 6_554 3_554
O9 Si3 Rb 126.0(6) . 3_554
O8 Si3 Rb 127.6(5) . 3_554
O5 Si3 Rb 54.1(5) . 3_554
O2 Si3 Rb 146.7(5) 6_554 .
O9 Si3 Rb 50.3(5) . .
O8 Si3 Rb 58.7(4) . .
O5 Si3 Rb 102.5(5) . .
Rb Si3 Rb 156.10(14) 3_554 .
O6 Si4 O10 111.8(6) . 4
O6 Si4 O10 111.8(6) . .
O10 Si4 O10 111.6(10) 4 .
O6 Si4 O1 109.1(9) . 2_554
O10 Si4 O1 106.1(7) 4 2_554
O10 Si4 O1 106.1(7) . 2_554
Si4 O1 Si2 140.9(11) 2 .
Si3 O2 V 136.7(7) 6 .
Si3 O2 Rb 97.7(5) 6 8
V O2 Rb 111.2(5) . 8
Si3 O2 Rb 124.5(6) 6 .
V O2 Rb 82.9(4) . .
Rb O2 Rb 99.2(3) 8 .
V O3 Rb 90.9(5) . .
V O3 Rb 153.8(6) . 8_545
Rb O3 Rb 99.0(3) . 8_545
Si1 O4 V 132.8(7) . 6
Si1 O4 Rb 101.6(5) . 6
V O4 Rb 88.2(4) 6 6
Si1 O4 Rb 127.1(6) . 3
V O4 Rb 97.1(4) 6 3
Rb O4 Rb 95.5(3) 6 3
Si1 O5 Si3 139.4(8) 3_554 .
Si1 O5 Rb 120.9(6) 3_554 3_554
Si3 O5 Rb 99.5(6) . 3_554
Si4 O6 V 129.6(4) . .
Si4 O6 V 129.6(4) . 4
V O6 V 100.0(7) . 4
Si2 O7 V 129.9(3) . 4
Si2 O7 V 129.9(3) . .
V O7 V 98.3(6) 4 .
Si2 O8 Si3 132.8(8) 6_554 .
Si2 O8 Rb 122.2(6) 6_554 .
Si3 O8 Rb 96.0(5) . .
Si3 O9 Si1 151.4(10) . 6_554
Si3 O9 Rb 105.8(7) . .
Si1 O9 Rb 97.1(6) 6_554 .
Si4 O10 Si1 132.1(9) . 6_554
Rb O11W Rb 113.0(5) 8 5_455
Rb O12W Rb 138.9(6) . 4_655

loop_
_geom_bond_atom_site_label_1
_geom_bond_atom_site_label_2
_geom_bond_distance
_geom_bond_site_symmetry_2
Rb O4 2.949(11) 6_554
Rb O5 2.964(12) 3
Rb O12W 2.993(7) .
Rb O9 3.025(14) .
Rb O2 3.045(12) 8_545
Rb O3 3.076(11) .
Rb O3 3.138(12) 8
Rb O2 3.160(12) .
Rb O8 3.246(12) .
Rb O11W 3.360(11) 5_545
Rb O4 3.420(12) 3_554
Rb V 3.486(3) .
V O3 1.596(11) .
V O2 1.912(12) .
V O4 1.952(11) 6_554
V O6 2.025(10) .
V O7 2.050(9) .
V V 3.102(5) 4
V Rb 4.141(4) 8
Si1 O4 1.553(12) .
Si1 O5 1.570(13) 3
Si1 O9 1.610(17) 6
Si1 O10 1.622(15) 6
Si1 Rb 3.599(6) 6
Si2 O8 1.599(13) 6
Si2 O8 1.599(13) 7_455
Si2 O1 1.624(17) .
Si2 O7 1.627(15) .
Si3 O2 1.578(13) 6_554
Si3 O9 1.589(16) .
Si3 O8 1.630(13) .
Si3 O5 1.632(12) .
Si3 Rb 3.611(6) 3_554
Si4 O6 1.594(17) .
Si4 O10 1.618(14) 4
Si4 O10 1.618(14) .
Si4 O1 1.619(17) 2_554
O1 Si4 1.619(17) 2
O2 Si3 1.578(13) 6
O2 Rb 3.045(12) 8
O3 Rb 3.138(11) 8_545
O4 V 1.952(11) 6
O4 Rb 2.949(11) 6
O4 Rb 3.420(12) 3
O5 Si1 1.570(13) 3_554
O5 Rb 2.964(12) 3_554
O6 V 2.025(10) 4
O7 V 2.050(9) 4
O8 Si2 1.599(13) 6_554
O9 Si1 1.610(17) 6_554
O10 Si1 1.622(15) 6_554
O11W Rb 3.360(10) 8
O11W Rb 3.360(10) 5_455
O12W Rb 2.993(7) 4_655
